data_7207904
loop_
_publ_author_name
'Bohlender, Carmen'
'Wolfram, Martin'
'Goerls, Helmar'
'Imhof, Wolfgang'
'Menzel, Roberto'
'Baumgaertel, Anja'
'Schubert, Ulrich S.'
'Mueller, Ulrike'
'Frigge, Martina'
'Schnabelrauch, Matthias'
'Wyrwa, Ralf'
'Schiller, Alexander'

_publ_section_title
;
 Light-triggered NO release from a nanofibrous non-woven
;
_journal_issue 18
_journal_name_full 'Journal of Materials Chemistry'
_journal_page_first 8785
_journal_paper_doi 10.1039/c2jm15410b
_journal_volume 22
_journal_year 2012
_chemical_formula_moiety 'C16 H14 Cl N7 O3 Ru, C2 H3 N'
_chemical_formula_sum 'C18 H17 Cl N8 O3 Ru'
_chemical_formula_weight 529.92
_space_group_IT_number 2
_symmetry_cell_setting triclinic
_symmetry_space_group_name_Hall '-P 1'
_symmetry_space_group_name_H-M 'P -1'
_atom_sites_solution_hydrogens geom
_atom_sites_solution_primary direct
_atom_sites_solution_secondary difmap
_audit_creation_method SHELXL-97
_cell_angle_alpha 91.756(6)
_cell_angle_beta 97.964(4)
_cell_angle_gamma 104.935(5)
_cell_formula_units_Z 2
_cell_length_a 8.0329(7)
_cell_length_b 10.7389(7)
_cell_length_c 12.3584(9)
_cell_measurement_reflns_used 7188
_cell_measurement_temperature 133(2)
_cell_measurement_theta_max 27.46
_cell_measurement_theta_min 2.65
_cell_volume 1017.69(14)
_computing_cell_refinement DENZO
_computing_data_collection COLLECT
_computing_data_reduction DENZO
_computing_molecular_graphics SHELXTL/PC
_computing_publication_material SHELXL-97
_computing_structure_refinement 'SHELXL-97 (Sheldrick, 2008)'
_computing_structure_solution 'SHELXS-97 (Sheldrick, 2008)'
_diffrn_ambient_temperature 133(2)
_diffrn_measured_fraction_theta_full 0.988
_diffrn_measured_fraction_theta_max 0.988
_diffrn_measurement_device_type Kappa_CCD
_diffrn_measurement_method 'phi- + omega-scan'
_diffrn_radiation_monochromator graphite
_diffrn_radiation_source 'fine-focus sealed tube'
_diffrn_radiation_type MoK\a
_diffrn_radiation_wavelength 0.71073
_diffrn_reflns_av_R_equivalents 0.0420
_diffrn_reflns_av_sigmaI/netI 0.0873
_diffrn_reflns_limit_h_max 10
_diffrn_reflns_limit_h_min -10
_diffrn_reflns_limit_k_max 13
_diffrn_reflns_limit_k_min -13
_diffrn_reflns_limit_l_max 16
_diffrn_reflns_limit_l_min -14
_diffrn_reflns_number 7188
_diffrn_reflns_theta_full 27.46
_diffrn_reflns_theta_max 27.46
_diffrn_reflns_theta_min 2.65
_exptl_absorpt_coefficient_mu 0.941
_exptl_absorpt_correction_type none
_exptl_crystal_colour brown
_exptl_crystal_density_diffrn 1.729
_exptl_crystal_density_method 'not measured'
_exptl_crystal_description prism
_exptl_crystal_F_000 532
_exptl_crystal_size_max 0.05
_exptl_crystal_size_mid 0.04
_exptl_crystal_size_min 0.02
_refine_diff_density_max 0.585
_refine_diff_density_min -0.934
_refine_diff_density_rms 0.131
_refine_ls_extinction_method none
_refine_ls_goodness_of_fit_ref 1.015
_refine_ls_hydrogen_treatment constr
_refine_ls_matrix_type full
_refine_ls_number_parameters 283
_refine_ls_number_reflns 4605
_refine_ls_number_restraints 0
_refine_ls_restrained_S_all 1.015
_refine_ls_R_factor_all 0.0867
_refine_ls_R_factor_gt 0.0511
_refine_ls_shift/su_max 0.001
_refine_ls_shift/su_mean 0.000
_refine_ls_structure_factor_coef Fsqd
_refine_ls_weighting_details 'calc w=1/[\s^2^(Fo^2^)+(0.0407P)^2^+1.9205P] where P=(Fo^2^+2Fc^2^)/3'
_refine_ls_weighting_scheme calc
_refine_ls_wR_factor_gt 0.0971
_refine_ls_wR_factor_ref 0.1104
_reflns_number_gt 3410
_reflns_number_total 4605
_reflns_threshold_expression >2sigma(I)
_cod_data_source_file c2jm15410b.txt
_cod_data_source_block FO4066
_cod_original_cell_volume 1017.69(13)
_cod_database_code 7207904

loop_
_symmetry_equiv_pos_as_xyz
'x, y, z'
'-x, -y, -z'

loop_
_atom_site_label
_atom_site_type_symbol
_atom_site_fract_x
_atom_site_fract_y
_atom_site_fract_z
_atom_site_U_iso_or_equiv
_atom_site_adp_type
_atom_site_occupancy
_atom_site_symmetry_multiplicity
_atom_site_calc_flag
_atom_site_refinement_flags
Ru1 Ru 0.73456(5) 0.45749(3) 0.28973(3) 0.01985(12) Uani 1 1 d .
Cl1 Cl 0.59352(16) 0.49077(11) 0.12087(11) 0.0340(3) Uani 1 1 d .
O1 O 0.2595(4) 0.4474(3) 0.3845(3) 0.0270(7) Uani 1 1 d .
O2 O 1.0794(4) 0.8058(3) 0.2540(3) 0.0294(8) Uani 1 1 d .
O3 O 0.9046(4) 0.3598(3) 0.4774(3) 0.0320(8) Uani 1 1 d .
N1 N 0.5402(5) 0.2807(3) 0.2752(3) 0.0249(9) Uani 1 1 d .
N2 N 0.2750(5) 0.1859(3) 0.3019(3) 0.0260(9) Uani 1 1 d .
N3 N 0.5476(4) 0.5136(3) 0.3543(3) 0.0202(8) Uani 1 1 d .
N4 N 0.8527(5) 0.6466(3) 0.3050(3) 0.0212(8) Uani 1 1 d .
N5 N 1.1681(4) 0.5862(3) 0.1423(3) 0.0235(8) Uani 1 1 d .
N6 N 0.9434(5) 0.4606(3) 0.2037(3) 0.0217(8) Uani 1 1 d .
N7 N 0.8401(5) 0.4088(3) 0.4077(3) 0.0235(8) Uani 1 1 d .
C1 C 0.5046(6) 0.1530(4) 0.2410(4) 0.0294(11) Uani 1 1 d .
H1A H 0.5818 0.1128 0.2107 0.035 Uiso 1 1 calc R
C2 C 0.3398(6) 0.0932(4) 0.2578(4) 0.0322(12) Uani 1 1 d .
H2A H 0.2812 0.0043 0.2420 0.039 Uiso 1 1 calc R
C3 C 0.3993(6) 0.2983(4) 0.3123(4) 0.0240(10) Uani 1 1 d .
C4 C 0.3904(6) 0.4285(4) 0.3560(4) 0.0212(10) Uani 1 1 d .
C5 C 0.5884(6) 0.6494(4) 0.3747(4) 0.0224(10) Uani 1 1 d .
C6 C 0.4774(6) 0.7154(4) 0.4131(4) 0.0281(11) Uani 1 1 d .
H6A H 0.3675 0.6687 0.4298 0.034 Uiso 1 1 calc R
C7 C 0.5271(7) 0.8489(4) 0.4268(4) 0.0330(12) Uani 1 1 d .
H7A H 0.4506 0.8937 0.4522 0.040 Uiso 1 1 calc R
C8 C 0.6875(7) 0.9175(4) 0.4037(4) 0.0352(12) Uani 1 1 d .
H8A H 0.7210 1.0090 0.4145 0.042 Uiso 1 1 calc R
C9 C 0.8003(6) 0.8547(4) 0.3652(4) 0.0308(12) Uani 1 1 d .
H9A H 0.9101 0.9031 0.3495 0.037 Uiso 1 1 calc R
C10 C 0.7521(6) 0.7196(4) 0.3494(4) 0.0214(10) Uani 1 1 d .
C11 C 0.9964(5) 0.6924(4) 0.2578(4) 0.0220(10) Uani 1 1 d .
C12 C 1.0410(5) 0.5822(4) 0.2038(4) 0.0216(10) Uani 1 1 d .
C13 C 1.1484(6) 0.4619(4) 0.1011(4) 0.0255(10) Uani 1 1 d .
H13A H 1.2192 0.4350 0.0546 0.031 Uiso 1 1 calc R
C14 C 1.0096(5) 0.3848(4) 0.1390(4) 0.0226(10) Uani 1 1 d .
H14A H 0.9659 0.2941 0.1235 0.027 Uiso 1 1 calc R
C15 C 0.1018(6) 0.1628(5) 0.3356(5) 0.0361(13) Uani 1 1 d .
H15A H 0.0765 0.2457 0.3503 0.054 Uiso 1 1 calc R
H15B H 0.0998 0.1153 0.4021 0.054 Uiso 1 1 calc R
H15C H 0.0136 0.1119 0.2769 0.054 Uiso 1 1 calc R
C16 C 1.3012(6) 0.7006(4) 0.1192(4) 0.0304(11) Uani 1 1 d .
H16A H 1.2449 0.7675 0.0937 0.046 Uiso 1 1 calc R
H16B H 1.3634 0.6768 0.0624 0.046 Uiso 1 1 calc R
H16C H 1.3840 0.7339 0.1861 0.046 Uiso 1 1 calc R
N1EA N 0.8088(8) 1.0572(5) 0.0791(5) 0.0624(16) Uani 1 1 d .
C1EA C 0.7918(8) 0.9508(5) 0.0576(5) 0.0428(14) Uani 1 1 d .
C2EA C 0.7706(8) 0.8155(5) 0.0319(5) 0.0478(15) Uani 1 1 d .
H2E1 H 0.8819 0.8020 0.0175 0.072 Uiso 1 1 calc R
H2E2 H 0.6825 0.7859 -0.0332 0.072 Uiso 1 1 calc R
H2E3 H 0.7331 0.7665 0.0938 0.072 Uiso 1 1 calc R

loop_
_atom_site_aniso_label
_atom_site_aniso_U_11
_atom_site_aniso_U_22
_atom_site_aniso_U_33
_atom_site_aniso_U_23
_atom_site_aniso_U_13
_atom_site_aniso_U_12
Ru1 0.01567(18) 0.01388(17) 0.0305(2) 0.00022(13) 0.00765(14) 0.00286(12)
Cl1 0.0292(6) 0.0350(6) 0.0398(8) 0.0044(5) 0.0096(5) 0.0095(5)
O1 0.0194(16) 0.0287(17) 0.035(2) 0.0036(14) 0.0134(14) 0.0054(13)
O2 0.0233(17) 0.0159(15) 0.049(2) -0.0001(14) 0.0149(15) 0.0002(13)
O3 0.0283(18) 0.0336(18) 0.037(2) 0.0081(16) 0.0087(16) 0.0103(15)
N1 0.024(2) 0.0162(17) 0.033(2) 0.0014(16) 0.0070(17) 0.0029(15)
N2 0.020(2) 0.0210(19) 0.034(2) 0.0051(16) 0.0059(17) -0.0005(15)
N3 0.0192(18) 0.0169(17) 0.026(2) -0.0015(15) 0.0094(16) 0.0044(14)
N4 0.0182(18) 0.0152(17) 0.030(2) -0.0019(15) 0.0083(16) 0.0016(14)
N5 0.0148(18) 0.0227(18) 0.034(2) 0.0011(16) 0.0084(16) 0.0051(15)
N6 0.0160(18) 0.0176(17) 0.031(2) -0.0004(15) 0.0053(16) 0.0038(14)
N7 0.021(2) 0.0164(18) 0.034(2) 0.0058(16) 0.0079(18) 0.0045(15)
C1 0.030(3) 0.015(2) 0.045(3) 0.0010(19) 0.012(2) 0.0053(19)
C2 0.030(3) 0.017(2) 0.046(3) 0.000(2) 0.005(2) 0.0002(19)
C3 0.018(2) 0.020(2) 0.032(3) 0.0046(19) 0.005(2) 0.0006(17)
C4 0.019(2) 0.021(2) 0.023(3) 0.0034(18) 0.0058(19) 0.0029(18)
C5 0.022(2) 0.017(2) 0.029(3) 0.0019(18) 0.0055(19) 0.0055(17)
C6 0.030(3) 0.027(2) 0.032(3) 0.004(2) 0.016(2) 0.009(2)
C7 0.041(3) 0.024(2) 0.041(3) -0.002(2) 0.018(2) 0.016(2)
C8 0.043(3) 0.017(2) 0.049(3) 0.001(2) 0.019(3) 0.008(2)
C9 0.034(3) 0.017(2) 0.045(3) 0.003(2) 0.023(2) 0.0051(19)
C10 0.024(2) 0.014(2) 0.030(3) 0.0017(17) 0.0100(19) 0.0085(17)
C11 0.015(2) 0.017(2) 0.035(3) 0.0026(18) 0.0064(19) 0.0048(17)
C12 0.015(2) 0.021(2) 0.030(3) 0.0062(18) 0.0037(19) 0.0053(17)
C13 0.023(2) 0.025(2) 0.032(3) -0.0011(19) 0.006(2) 0.0117(19)
C14 0.019(2) 0.020(2) 0.030(3) -0.0037(18) 0.0040(19) 0.0084(17)
C15 0.030(3) 0.028(3) 0.049(4) 0.005(2) 0.018(2) 0.000(2)
C16 0.022(2) 0.027(2) 0.042(3) 0.004(2) 0.013(2) 0.0001(19)
N1EA 0.077(4) 0.034(3) 0.076(4) -0.009(3) 0.014(3) 0.014(3)
C1EA 0.048(3) 0.039(3) 0.042(4) 0.000(3) 0.010(3) 0.012(3)
C2EA 0.055(4) 0.031(3) 0.056(4) -0.001(3) 0.007(3) 0.010(3)

loop_
_atom_type_symbol
_atom_type_description
_atom_type_scat_dispersion_real
_atom_type_scat_dispersion_imag
_atom_type_scat_source
C C 0.0033 0.0016 'International Tables Vol C Tables 4.2.6.8 and 6.1.1.4'
H H 0.0000 0.0000 'International Tables Vol C Tables 4.2.6.8 and 6.1.1.4'
N N 0.0061 0.0033 'International Tables Vol C Tables 4.2.6.8 and 6.1.1.4'
O O 0.0106 0.0060 'International Tables Vol C Tables 4.2.6.8 and 6.1.1.4'
Cl Cl 0.1484 0.1585 'International Tables Vol C Tables 4.2.6.8 and 6.1.1.4'
Ru Ru -1.2594 0.8363 'International Tables Vol C Tables 4.2.6.8 and 6.1.1.4'

loop_
_geom_angle_atom_site_label_1
_geom_angle_atom_site_label_2
_geom_angle_atom_site_label_3
_geom_angle
N7 Ru1 N4 99.89(16)
N7 Ru1 N3 99.25(16)
N4 Ru1 N3 83.29(14)
N7 Ru1 N6 92.48(16)
N4 Ru1 N6 79.91(14)
N3 Ru1 N6 160.93(14)
N7 Ru1 N1 89.53(15)
N4 Ru1 N1 161.76(15)
N3 Ru1 N1 79.78(14)
N6 Ru1 N1 115.51(14)
N7 Ru1 Cl1 171.03(12)
N4 Ru1 Cl1 87.59(11)
N3 Ru1 Cl1 86.46(11)
N6 Ru1 Cl1 83.91(11)
N1 Ru1 Cl1 84.66(11)
C3 N1 C1 107.3(4)
C3 N1 Ru1 109.7(3)
C1 N1 Ru1 143.0(3)
C3 N2 C2 108.0(4)
C3 N2 C15 126.9(4)
C2 N2 C15 125.0(4)
C4 N3 C5 126.4(4)
C4 N3 Ru1 120.2(3)
C5 N3 Ru1 112.3(3)
C11 N4 C10 126.9(3)
C11 N4 Ru1 119.7(3)
C10 N4 Ru1 112.3(3)
C12 N5 C13 107.1(3)
C12 N5 C16 127.6(4)
C13 N5 C16 125.3(4)
C12 N6 C14 107.1(4)
C12 N6 Ru1 109.6(3)
C14 N6 Ru1 142.9(3)
O3 N7 Ru1 170.2(3)
C2 C1 N1 108.4(4)
C2 C1 H1A 125.8
N1 C1 H1A 125.8
C1 C2 N2 106.7(4)
C1 C2 H2A 126.6
N2 C2 H2A 126.6
N1 C3 N2 109.6(4)
N1 C3 C4 122.3(3)
N2 C3 C4 128.2(4)
O1 C4 N3 129.1(4)
O1 C4 C3 122.9(4)
N3 C4 C3 107.9(4)
C6 C5 N3 124.5(4)
C6 C5 C10 119.8(4)
N3 C5 C10 115.6(4)
C7 C6 C5 120.1(4)
C7 C6 H6A 119.9
C5 C6 H6A 119.9
C8 C7 C6 120.2(5)
C8 C7 H7A 119.9
C6 C7 H7A 119.9
C7 C8 C9 121.0(4)
C7 C8 H8A 119.5
C9 C8 H8A 119.5
C8 C9 C10 119.8(4)
C8 C9 H9A 120.1
C10 C9 H9A 120.1
C9 C10 N4 124.4(4)
C9 C10 C5 119.0(4)
N4 C10 C5 116.5(3)
O2 C11 N4 128.2(4)
O2 C11 C12 122.8(4)
N4 C11 C12 108.9(3)
N6 C12 N5 110.0(4)
N6 C12 C11 121.7(4)
N5 C12 C11 128.0(4)
C14 C13 N5 107.6(4)
C14 C13 H13A 126.2
N5 C13 H13A 126.2
C13 C14 N6 108.1(4)
C13 C14 H14A 125.9
N6 C14 H14A 125.9
N2 C15 H15A 109.5
N2 C15 H15B 109.5
H15A C15 H15B 109.5
N2 C15 H15C 109.5
H15A C15 H15C 109.5
H15B C15 H15C 109.5
N5 C16 H16A 109.5
N5 C16 H16B 109.5
H16A C16 H16B 109.5
N5 C16 H16C 109.5
H16A C16 H16C 109.5
H16B C16 H16C 109.5
N1EA C1EA C2EA 179.2(7)
C1EA C2EA H2E1 109.5
C1EA C2EA H2E2 109.5
H2E1 C2EA H2E2 109.5
C1EA C2EA H2E3 109.5
H2E1 C2EA H2E3 109.5
H2E2 C2EA H2E3 109.5

loop_
_geom_bond_atom_site_label_1
_geom_bond_atom_site_label_2
_geom_bond_distance
Ru1 N7 1.747(4)
Ru1 N4 1.999(3)
Ru1 N3 2.006(3)
Ru1 N6 2.100(4)
Ru1 N1 2.109(3)
Ru1 Cl1 2.3163(14)
O1 C4 1.216(5)
O2 C11 1.234(5)
O3 N7 1.154(5)
N1 C3 1.332(6)
N1 C1 1.368(5)
N2 C3 1.343(5)
N2 C2 1.368(6)
N2 C15 1.470(6)
N3 C4 1.358(5)
N3 C5 1.416(5)
N4 C11 1.351(5)
N4 C10 1.412(5)
N5 C12 1.347(6)
N5 C13 1.376(5)
N5 C16 1.471(5)
N6 C12 1.339(5)
N6 C14 1.374(5)
C1 C2 1.362(6)
C1 H1A 0.9500
C2 H2A 0.9500
C3 C4 1.506(6)
C5 C6 1.394(6)
C5 C10 1.419(6)
C6 C7 1.384(6)
C6 H6A 0.9500
C7 C8 1.382(7)
C7 H7A 0.9500
C8 C9 1.384(7)
C8 H8A 0.9500
C9 C10 1.402(6)
C9 H9A 0.9500
C11 C12 1.487(6)
C13 C14 1.357(6)
C13 H13A 0.9500
C14 H14A 0.9500
C15 H15A 0.9800
C15 H15B 0.9800
C15 H15C 0.9800
C16 H16A 0.9800
C16 H16B 0.9800
C16 H16C 0.9800
N1EA C1EA 1.133(7)
C1EA C2EA 1.439(7)
C2EA H2E1 0.9800
C2EA H2E2 0.9800
C2EA H2E3 0.9800
